data_4302316
loop_
_publ_author_name
'Peckermann, Ilja'
'Kapelski, Andreas'
'Spaniol, Thomas P.'
'Okuda, Jun'

_publ_section_title
;
 Indium Complexes Supported by 1,\w-Dithiaalkanediyl-Bridged Bis(phenolato)
 Ligands: Synthesis, Structure, and Controlled Ring-Opening Polymerization of
 L-Lactide
;
_journal_coden_ASTM INOCAJ
_journal_issue 12
_journal_name_full 'Inorganic chemistry'
_journal_page_first 5526
_journal_page_last 5534
_journal_paper_doi 10.1021/ic900161w
_journal_volume 48
_journal_year 2009
_chemical_formula_moiety 'C66 H102 In2 O6 S4, 4(C7 H8)'
_chemical_formula_sum 'C94 H134 In2 O6 S4'
_chemical_formula_weight 1717.89
_space_group_IT_number 2
_symmetry_cell_setting triclinic
_symmetry_space_group_name_Hall '-P 1'
_symmetry_space_group_name_H-M 'P -1'
_atom_sites_solution_hydrogens geom
_atom_sites_solution_primary direct
_atom_sites_solution_secondary difmap
_audit_creation_method SHELXL-97
_cell_angle_alpha 111.8279(15)
_cell_angle_beta 108.6914(16)
_cell_angle_gamma 90.3753(16)
_cell_formula_units_Z 2
_cell_length_a 16.0249(17)
_cell_length_b 16.5918(18)
_cell_length_c 19.590(2)
_cell_measurement_reflns_used 6284
_cell_measurement_temperature 130(2)
_cell_measurement_theta_max 29.03
_cell_measurement_theta_min 2.25
_cell_volume 4533.1(8)
_computing_cell_refinement 'Bruker SMART (2001)'
_computing_data_collection 'Bruker SMART (2001)'
_computing_data_reduction 'Bruker SAINT+ (1999)'
_computing_molecular_graphics 'Ortep-3 for Windows (Farrugia, 1997)'
_computing_structure_refinement 'SHELXL-97 (Sheldrick, 1997)'
_computing_structure_solution 'SIR 97 (Altomare et al, 1997)'
_diffrn_ambient_temperature 130(2)
_diffrn_measured_fraction_theta_full 0.997
_diffrn_measured_fraction_theta_max 0.974
_diffrn_measurement_device_type 'CCD area detector'
_diffrn_measurement_method 'omega scans'
_diffrn_radiation_monochromator graphite
_diffrn_radiation_source 'fine-focus sealed tube'
_diffrn_radiation_type MoK\a
_diffrn_radiation_wavelength 0.71073
_diffrn_reflns_av_R_equivalents 0.0591
_diffrn_reflns_av_sigmaI/netI 0.0895
_diffrn_reflns_limit_h_max 22
_diffrn_reflns_limit_h_min -22
_diffrn_reflns_limit_k_max 23
_diffrn_reflns_limit_k_min -23
_diffrn_reflns_limit_l_max 26
_diffrn_reflns_limit_l_min -26
_diffrn_reflns_number 66960
_diffrn_reflns_theta_full 27.50
_diffrn_reflns_theta_max 29.77
_diffrn_reflns_theta_min 2.23
_exptl_absorpt_coefficient_mu 0.651
_exptl_absorpt_correction_T_max 0.8919
_exptl_absorpt_correction_T_min 0.8388
_exptl_absorpt_correction_type multi-scan
_exptl_absorpt_process_details 'Platon Mulabs'
_exptl_crystal_colour colourless
_exptl_crystal_density_diffrn 1.259
_exptl_crystal_density_method 'not measured'
_exptl_crystal_description block
_exptl_crystal_F_000 1816
_exptl_crystal_size_max 0.28
_exptl_crystal_size_mid 0.21
_exptl_crystal_size_min 0.18
_refine_diff_density_max 2.623
_refine_diff_density_min -0.899
_refine_diff_density_rms 0.123
_refine_ls_extinction_method none
_refine_ls_goodness_of_fit_ref 0.952
_refine_ls_hydrogen_treatment constr
_refine_ls_matrix_type full
_refine_ls_number_parameters 847
_refine_ls_number_reflns 25242
_refine_ls_number_restraints 9
_refine_ls_restrained_S_all 0.955
_refine_ls_R_factor_all 0.0857
_refine_ls_R_factor_gt 0.0533
_refine_ls_shift/su_max 0.001
_refine_ls_shift/su_mean 0.000
_refine_ls_structure_factor_coef Fsqd
_refine_ls_weighting_details 'calc w=1/[\s^2^(Fo^2^)+(0.0758P)^2^+0.0000P] where P=(Fo^2^+2Fc^2^)/3'
_refine_ls_weighting_scheme calc
_refine_ls_wR_factor_gt 0.1331
_refine_ls_wR_factor_ref 0.1462
_reflns_number_gt 16788
_reflns_number_total 25242
_reflns_threshold_expression >2sigma(I)
_cod_duplicate_entry 4338623
_cod_data_source_file ic900161w_si_003_1.cif
_cod_data_source_block ip7-In-C2-OSSO-OiPr
_cod_database_code 4302316

loop_
_symmetry_equiv_pos_as_xyz
'x, y, z'
'-x, -y, -z'

loop_
_atom_site_label
_atom_site_type_symbol
_atom_site_fract_x
_atom_site_fract_y
_atom_site_fract_z
_atom_site_U_iso_or_equiv
_atom_site_adp_type
_atom_site_occupancy
_atom_site_symmetry_multiplicity
_atom_site_calc_flag
_atom_site_refinement_flags
_atom_site_disorder_assembly
_atom_site_disorder_group
In1 In 0.145258(15) -0.144501(16) 0.731546(14) 0.01813(7) Uani 1 1 d . . .
In2 In 0.106043(15) 0.058054(16) 0.751148(14) 0.01762(7) Uani 1 1 d . . .
S1 S 0.15955(6) -0.30894(6) 0.64642(6) 0.02367(19) Uani 1 1 d . . .
S2 S 0.13166(6) -0.21071(6) 0.83398(5) 0.02250(19) Uani 1 1 d . . .
S3 S -0.02916(6) 0.09647(6) 0.65276(6) 0.02299(19) Uani 1 1 d . . .
S4 S 0.13016(6) 0.22900(6) 0.84609(6) 0.0247(2) Uani 1 1 d . . .
O1 O 0.28311(15) -0.14385(16) 0.75961(15) 0.0236(5) Uani 1 1 d . . .
O2 O 0.01016(16) -0.19775(17) 0.68734(15) 0.0237(5) Uani 1 1 d . . .
O3 O 0.16894(15) -0.01385(15) 0.81660(14) 0.0201(5) Uani 1 1 d . . .
O4 O 0.10762(16) -0.06625(16) 0.66600(14) 0.0215(5) Uani 1 1 d . . .
O5 O 0.00356(16) 0.05596(17) 0.79531(15) 0.0239(5) Uani 1 1 d . . .
O6 O 0.19258(16) 0.11682(16) 0.71752(15) 0.0221(5) Uani 1 1 d . . .
C1 C 0.3236(2) -0.2110(2) 0.7321(2) 0.0211(7) Uani 1 1 d . . .
C2 C 0.2771(2) -0.2956(2) 0.6812(2) 0.0213(7) Uani 1 1 d . . .
C3 C 0.3196(2) -0.3666(2) 0.6537(2) 0.0253(8) Uani 1 1 d . . .
H3 H 0.2852 -0.4222 0.6190 0.030 Uiso 1 1 calc R . .
C4 C 0.4110(3) -0.3581(3) 0.6759(2) 0.0259(8) Uani 1 1 d . . .
C5 C 0.4574(2) -0.2740(2) 0.7252(2) 0.0246(8) Uani 1 1 d . . .
H5 H 0.5205 -0.2670 0.7411 0.029 Uiso 1 1 calc R . .
C6 C 0.4183(2) -0.2002(2) 0.7528(2) 0.0215(7) Uani 1 1 d . . .
C7 C 0.4621(3) -0.4347(3) 0.6486(2) 0.0309(9) Uani 1 1 d . . .
C8 C 0.4003(3) -0.5186(3) 0.5900(3) 0.0488(13) Uani 1 1 d . . .
H8A H 0.4356 -0.5658 0.5752 0.073 Uiso 1 1 calc R . .
H8B H 0.3643 -0.5095 0.5433 0.073 Uiso 1 1 calc R . .
H8C H 0.3611 -0.5346 0.6138 0.073 Uiso 1 1 calc R . .
C9 C 0.5205(3) -0.4513(3) 0.7198(3) 0.0362(10) Uani 1 1 d . . .
H9A H 0.4827 -0.4670 0.7449 0.054 Uiso 1 1 calc R . .
H9B H 0.5621 -0.3981 0.7573 0.054 Uiso 1 1 calc R . .
H9C H 0.5540 -0.4995 0.7026 0.054 Uiso 1 1 calc R . .
C10 C 0.5226(3) -0.4119(3) 0.6096(3) 0.0452(12) Uani 1 1 d . . .
H10A H 0.5553 -0.4609 0.5928 0.068 Uiso 1 1 calc R . .
H10B H 0.5648 -0.3591 0.6471 0.068 Uiso 1 1 calc R . .
H10C H 0.4862 -0.4012 0.5638 0.068 Uiso 1 1 calc R . .
C11 C 0.4735(2) -0.1088(2) 0.8010(2) 0.0258(8) Uani 1 1 d . . .
C12 C 0.5724(3) -0.1114(3) 0.8128(3) 0.0389(11) Uani 1 1 d . . .
H12A H 0.5957 -0.1479 0.8421 0.058 Uiso 1 1 calc R . .
H12B H 0.6049 -0.0517 0.8423 0.058 Uiso 1 1 calc R . .
H12C H 0.5799 -0.1361 0.7616 0.058 Uiso 1 1 calc R . .
C13 C 0.4415(3) -0.0487(3) 0.7578(3) 0.0334(9) Uani 1 1 d . . .
H13A H 0.4487 -0.0731 0.7065 0.050 Uiso 1 1 calc R . .
H13B H 0.4767 0.0096 0.7886 0.050 Uiso 1 1 calc R . .
H13C H 0.3786 -0.0442 0.7506 0.050 Uiso 1 1 calc R . .
C14 C 0.4664(3) -0.0698(3) 0.8827(2) 0.0322(9) Uani 1 1 d . . .
H14A H 0.4035 -0.0721 0.8778 0.048 Uiso 1 1 calc R . .
H14B H 0.4952 -0.0086 0.9097 0.048 Uiso 1 1 calc R . .
H14C H 0.4959 -0.1036 0.9130 0.048 Uiso 1 1 calc R . .
C15 C 0.1295(3) -0.3617(2) 0.7034(2) 0.0274(8) Uani 1 1 d . . .
H15A H 0.0640 -0.3688 0.6885 0.033 Uiso 1 1 calc R . .
H15B H 0.1471 -0.4211 0.6883 0.033 Uiso 1 1 calc R . .
C16 C 0.1700(2) -0.3148(2) 0.7913(2) 0.0278(8) Uani 1 1 d . . .
H16A H 0.2354 -0.3039 0.8059 0.033 Uiso 1 1 calc R . .
H16B H 0.1573 -0.3543 0.8153 0.033 Uiso 1 1 calc R . .
C17 C 0.0141(2) -0.2384(2) 0.7929(2) 0.0207(7) Uani 1 1 d . . .
C18 C -0.0312(2) -0.2287(2) 0.7231(2) 0.0192(7) Uani 1 1 d . . .
C19 C -0.1257(2) -0.2540(2) 0.6899(2) 0.0210(7) Uani 1 1 d . . .
C20 C -0.1651(2) -0.2836(2) 0.7309(2) 0.0236(8) Uani 1 1 d . . .
H20 H -0.2277 -0.3015 0.7085 0.028 Uiso 1 1 calc R . .
C21 C -0.1211(2) -0.2896(2) 0.8024(2) 0.0237(8) Uani 1 1 d . . .
C22 C -0.0304(2) -0.2664(2) 0.8332(2) 0.0234(8) Uani 1 1 d . . .
H22 H 0.0025 -0.2694 0.8819 0.028 Uiso 1 1 calc R . .
C23 C -0.1759(3) -0.3181(3) 0.8428(2) 0.0307(9) Uani 1 1 d . . .
C24 C -0.2222(3) -0.4119(3) 0.7926(3) 0.0360(10) Uani 1 1 d . . .
H24A H -0.1774 -0.4515 0.7874 0.054 Uiso 1 1 calc R . .
H24B H -0.2596 -0.4159 0.7406 0.054 Uiso 1 1 calc R . .
H24C H -0.2594 -0.4287 0.8177 0.054 Uiso 1 1 calc R . .
C25 C -0.1188(3) -0.3125(4) 0.9236(3) 0.0516(14) Uani 1 1 d . . .
H25A H -0.1571 -0.3259 0.9494 0.077 Uiso 1 1 calc R . .
H25B H -0.0861 -0.2531 0.9552 0.077 Uiso 1 1 calc R . .
H25C H -0.0765 -0.3549 0.9183 0.077 Uiso 1 1 calc R . .
C26 C -0.2476(3) -0.2572(3) 0.8527(3) 0.0482(13) Uani 1 1 d . . .
H26A H -0.2794 -0.2716 0.8828 0.072 Uiso 1 1 calc R . .
H26B H -0.2898 -0.2654 0.8010 0.072 Uiso 1 1 calc R . .
H26C H -0.2190 -0.1960 0.8807 0.072 Uiso 1 1 calc R . .
C27 C -0.1799(2) -0.2470(2) 0.6135(2) 0.0238(8) Uani 1 1 d . . .
C28 C -0.1502(3) -0.3044(3) 0.5462(2) 0.0318(9) Uani 1 1 d . . .
H28A H -0.0864 -0.2875 0.5597 0.048 Uiso 1 1 calc R . .
H28B H -0.1837 -0.2963 0.4983 0.048 Uiso 1 1 calc R . .
H28C H -0.1614 -0.3661 0.5377 0.048 Uiso 1 1 calc R . .
C29 C -0.1691(3) -0.1509(3) 0.6231(2) 0.0286(8) Uani 1 1 d . . .
H29A H -0.1872 -0.1143 0.6668 0.043 Uiso 1 1 calc R . .
H29B H -0.2065 -0.1459 0.5747 0.043 Uiso 1 1 calc R . .
H29C H -0.1067 -0.1312 0.6340 0.043 Uiso 1 1 calc R . .
C30 C -0.2798(2) -0.2756(3) 0.5900(2) 0.0357(10) Uani 1 1 d . . .
H30A H -0.2902 -0.3377 0.5807 0.054 Uiso 1 1 calc R . .
H30B H -0.3125 -0.2672 0.5420 0.054 Uiso 1 1 calc R . .
H30C H -0.3006 -0.2402 0.6324 0.054 Uiso 1 1 calc R . .
C31 C 0.2367(2) 0.0175(2) 0.8926(2) 0.0244(8) Uani 1 1 d . . .
H31 H 0.2646 -0.0334 0.9008 0.029 Uiso 1 1 calc R . .
C32 C 0.3076(3) 0.0816(3) 0.8969(3) 0.0332(9) Uani 1 1 d . . .
H32A H 0.3292 0.0543 0.8532 0.050 Uiso 1 1 calc R . .
H32B H 0.3572 0.0979 0.9467 0.050 Uiso 1 1 calc R . .
H32C H 0.2824 0.1343 0.8936 0.050 Uiso 1 1 calc R . .
C33 C 0.1938(3) 0.0577(3) 0.9539(2) 0.0411(11) Uani 1 1 d . . .
H33A H 0.1680 0.1090 0.9477 0.062 Uiso 1 1 calc R . .
H33B H 0.2389 0.0756 1.0063 0.062 Uiso 1 1 calc R . .
H33C H 0.1469 0.0143 0.9472 0.062 Uiso 1 1 calc R . .
C34 C 0.0990(2) -0.0824(3) 0.5868(2) 0.0250(8) Uani 1 1 d . . .
H34 H 0.0991 -0.0249 0.5812 0.030 Uiso 1 1 calc R . .
C35 C 0.0109(3) -0.1390(4) 0.5316(2) 0.0506(14) Uani 1 1 d . . .
H35A H 0.0097 -0.1959 0.5359 0.076 Uiso 1 1 calc R . .
H35B H 0.0038 -0.1478 0.4776 0.076 Uiso 1 1 calc R . .
H35C H -0.0377 -0.1098 0.5455 0.076 Uiso 1 1 calc R . .
C36 C 0.1778(3) -0.1237(3) 0.5685(3) 0.0454(12) Uani 1 1 d . . .
H36A H 0.2333 -0.0861 0.6070 0.068 Uiso 1 1 calc R . .
H36B H 0.1739 -0.1300 0.5158 0.068 Uiso 1 1 calc R . .
H36C H 0.1771 -0.1815 0.5711 0.068 Uiso 1 1 calc R . .
C37 C -0.0805(2) 0.0624(2) 0.7606(2) 0.0199(7) Uani 1 1 d . . .
C38 C -0.1091(2) 0.0775(2) 0.6916(2) 0.0201(7) Uani 1 1 d . . .
C39 C -0.1988(2) 0.0765(2) 0.6513(2) 0.0208(7) Uani 1 1 d . . .
H39 H -0.2157 0.0847 0.6035 0.025 Uiso 1 1 calc R . .
C40 C -0.2626(2) 0.0636(2) 0.6810(2) 0.0230(8) Uani 1 1 d . . .
C41 C -0.2328(2) 0.0547(2) 0.7530(2) 0.0231(8) Uani 1 1 d . . .
H41 H -0.2762 0.0485 0.7751 0.028 Uiso 1 1 calc R . .
C42 C -0.1453(2) 0.0541(2) 0.7942(2) 0.0204(7) Uani 1 1 d . . .
C43 C -0.3618(2) 0.0577(3) 0.6395(2) 0.0296(9) Uani 1 1 d . . .
C44 C -0.3988(3) 0.1304(4) 0.6919(3) 0.0503(13) Uani 1 1 d . . .
H44A H -0.3903 0.1225 0.7407 0.075 Uiso 1 1 calc R . .
H44B H -0.4624 0.1277 0.6645 0.075 Uiso 1 1 calc R . .
H44C H -0.3674 0.1876 0.7039 0.075 Uiso 1 1 calc R . .
C45 C -0.4087(3) -0.0324(3) 0.6223(3) 0.0452(12) Uani 1 1 d . . .
H45A H -0.3860 -0.0786 0.5873 0.068 Uiso 1 1 calc R . .
H45B H -0.4729 -0.0358 0.5970 0.068 Uiso 1 1 calc R . .
H45C H -0.3969 -0.0402 0.6715 0.068 Uiso 1 1 calc R . .
C46 C -0.3820(3) 0.0677(3) 0.5619(2) 0.0345(10) Uani 1 1 d . . .
H46A H -0.3507 0.1237 0.5710 0.052 Uiso 1 1 calc R . .
H46B H -0.4463 0.0664 0.5384 0.052 Uiso 1 1 calc R . .
H46C H -0.3622 0.0194 0.5262 0.052 Uiso 1 1 calc R . .
C47 C -0.1174(2) 0.0454(3) 0.8733(2) 0.0239(8) Uani 1 1 d . . .
C48 C -0.0773(3) -0.0386(3) 0.8677(2) 0.0314(9) Uani 1 1 d . . .
H48A H -0.1204 -0.0890 0.8265 0.047 Uiso 1 1 calc R . .
H48B H -0.0626 -0.0446 0.9180 0.047 Uiso 1 1 calc R . .
H48C H -0.0231 -0.0364 0.8551 0.047 Uiso 1 1 calc R . .
C49 C -0.0495(3) 0.1250(3) 0.9363(2) 0.0317(9) Uani 1 1 d . . .
H49A H -0.0317 0.1191 0.9868 0.048 Uiso 1 1 calc R . .
H49B H -0.0764 0.1787 0.9408 0.048 Uiso 1 1 calc R . .
H49C H 0.0030 0.1279 0.9214 0.048 Uiso 1 1 calc R . .
C50 C -0.1969(3) 0.0442(4) 0.9003(3) 0.0444(12) Uani 1 1 d . . .
H50A H -0.2407 -0.0075 0.8629 0.067 Uiso 1 1 calc R . .
H50B H -0.2243 0.0974 0.9030 0.067 Uiso 1 1 calc R . .
H50C H -0.1766 0.0420 0.9523 0.067 Uiso 1 1 calc R . .
C51 C 0.0023(3) 0.2148(3) 0.7015(2) 0.0293(9) Uani 1 1 d . . .
H51A H 0.0537 0.2307 0.6890 0.035 Uiso 1 1 calc R . .
H51B H -0.0477 0.2425 0.6788 0.035 Uiso 1 1 calc R . .
C52 C 0.0267(2) 0.2539(3) 0.7895(2) 0.0302(9) Uani 1 1 d . . .
H52A H -0.0224 0.2334 0.8022 0.036 Uiso 1 1 calc R . .
H52B H 0.0305 0.3184 0.8072 0.036 Uiso 1 1 calc R . .
C53 C 0.2080(2) 0.2630(2) 0.8121(2) 0.0214(7) Uani 1 1 d . . .
C54 C 0.2271(2) 0.2009(2) 0.7497(2) 0.0197(7) Uani 1 1 d . . .
C55 C 0.2865(2) 0.2314(2) 0.7209(2) 0.0211(7) Uani 1 1 d . . .
C56 C 0.3233(2) 0.3190(2) 0.7577(2) 0.0255(8) Uani 1 1 d . . .
H56 H 0.3624 0.3391 0.7380 0.031 Uiso 1 1 calc R . .
C57 C 0.3065(3) 0.3797(2) 0.8221(2) 0.0269(8) Uani 1 1 d . . .
C58 C 0.2476(2) 0.3505(2) 0.8480(2) 0.0262(8) Uani 1 1 d . . .
H58 H 0.2335 0.3901 0.8910 0.031 Uiso 1 1 calc R . .
C59 C 0.3533(3) 0.4744(3) 0.8583(3) 0.0368(10) Uani 1 1 d . . .
C60 C 0.3317(4) 0.5299(3) 0.9310(3) 0.0573(15) Uani 1 1 d . . .
H60A H 0.3699 0.5869 0.9577 0.086 Uiso 1 1 calc R . .
H60B H 0.3422 0.4995 0.9667 0.086 Uiso 1 1 calc R . .
H60C H 0.2691 0.5389 0.9152 0.086 Uiso 1 1 calc R . .
C61 C 0.3247(3) 0.5169(3) 0.7983(3) 0.0429(11) Uani 1 1 d . . .
H61A H 0.3381 0.4818 0.7513 0.064 Uiso 1 1 calc R . .
H61B H 0.3572 0.5764 0.8214 0.064 Uiso 1 1 calc R . .
H61C H 0.2606 0.5195 0.7839 0.064 Uiso 1 1 calc R . .
C62 C 0.4536(3) 0.4740(3) 0.8839(3) 0.0490(13) Uani 1 1 d . . .
H62A H 0.4704 0.4450 0.8376 0.073 Uiso 1 1 calc R . .
H62B H 0.4707 0.4422 0.9185 0.073 Uiso 1 1 calc R . .
H62C H 0.4841 0.5345 0.9121 0.073 Uiso 1 1 calc R . .
C63 C 0.3072(2) 0.1687(2) 0.6503(2) 0.0249(8) Uani 1 1 d . . .
C64 C 0.2205(3) 0.1294(3) 0.5787(2) 0.0303(9) Uani 1 1 d . . .
H64A H 0.1800 0.0966 0.5907 0.045 Uiso 1 1 calc R . .
H64B H 0.2343 0.0899 0.5335 0.045 Uiso 1 1 calc R . .
H64C H 0.1919 0.1769 0.5665 0.045 Uiso 1 1 calc R . .
C65 C 0.3691(3) 0.2144(3) 0.6260(3) 0.0343(10) Uani 1 1 d . . .
H65A H 0.3411 0.2612 0.6122 0.051 Uiso 1 1 calc R . .
H65B H 0.3801 0.1716 0.5805 0.051 Uiso 1 1 calc R . .
H65C H 0.4257 0.2396 0.6697 0.051 Uiso 1 1 calc R . .
C66 C 0.3519(3) 0.0947(3) 0.6696(3) 0.0334(9) Uani 1 1 d . . .
H66A H 0.4079 0.1196 0.7141 0.050 Uiso 1 1 calc R . .
H66B H 0.3642 0.0541 0.6239 0.050 Uiso 1 1 calc R . .
H66C H 0.3122 0.0630 0.6832 0.050 Uiso 1 1 calc R . .
C67 C 0.7018(4) 0.3120(4) 0.6220(3) 0.0570(14) Uiso 1 1 d . . .
C68 C 0.6127(4) 0.3115(4) 0.6168(3) 0.0555(14) Uiso 1 1 d . . .
H68 H 0.5992 0.3331 0.6637 0.067 Uiso 1 1 calc R . .
C69 C 0.5459(4) 0.2814(4) 0.5476(3) 0.0599(15) Uiso 1 1 d . . .
H69 H 0.4863 0.2796 0.5467 0.072 Uiso 1 1 calc R . .
C70 C 0.5614(4) 0.2527(4) 0.4771(4) 0.0665(16) Uiso 1 1 d . . .
H70 H 0.5137 0.2309 0.4282 0.080 Uiso 1 1 calc R . .
C71 C 0.6481(4) 0.2570(4) 0.4810(4) 0.0716(17) Uiso 1 1 d . . .
H71 H 0.6607 0.2401 0.4338 0.086 Uiso 1 1 calc R . .
C72 C 0.7173(4) 0.2851(4) 0.5514(3) 0.0614(15) Uiso 1 1 d . . .
H72 H 0.7768 0.2862 0.5519 0.074 Uiso 1 1 calc R . .
C73 C 0.7751(4) 0.3377(5) 0.6979(4) 0.080(2) Uiso 1 1 d . . .
H73A H 0.7852 0.2866 0.7115 0.120 Uiso 1 1 calc R . .
H73B H 0.7594 0.3837 0.7386 0.120 Uiso 1 1 calc R . .
H73C H 0.8294 0.3600 0.6939 0.120 Uiso 1 1 calc R . .
C74 C -0.0619(5) 0.4608(4) 0.6296(4) 0.0756(18) Uiso 1 1 d D . .
C75 C -0.0187(4) 0.4041(4) 0.5816(4) 0.0656(16) Uiso 1 1 d . . .
H75 H -0.0414 0.3851 0.5262 0.079 Uiso 1 1 calc R . .
C76 C 0.0563(4) 0.3784(4) 0.6184(3) 0.0602(15) Uiso 1 1 d . . .
H76 H 0.0862 0.3403 0.5875 0.072 Uiso 1 1 calc R . .
C77 C 0.0894(4) 0.4036(4) 0.6943(4) 0.0657(16) Uiso 1 1 d . . .
H77 H 0.1415 0.3827 0.7176 0.079 Uiso 1 1 calc R . .
C78 C 0.0503(4) 0.4582(4) 0.7389(4) 0.0716(17) Uiso 1 1 d . . .
H78 H 0.0764 0.4763 0.7942 0.086 Uiso 1 1 calc R . .
C79 C -0.0225(4) 0.4889(4) 0.7113(4) 0.0695(17) Uiso 1 1 d D . .
H79 H -0.0478 0.5289 0.7456 0.083 Uiso 1 1 calc R . .
C80 C -0.1453(7) 0.4867(8) 0.5960(7) 0.171(5) Uiso 1 1 d D . .
H80A H -0.1504 0.4851 0.5443 0.256 Uiso 1 1 calc R . .
H80B H -0.1483 0.5464 0.6303 0.256 Uiso 1 1 calc R . .
H80C H -0.1943 0.4463 0.5904 0.256 Uiso 1 1 calc R . .
C81 C 0.4901(5) 0.2642(5) 1.0148(4) 0.092(2) Uiso 1 1 d D . .
C82 C 0.4648(3) 0.2586(3) 0.9339(3) 0.0486(12) Uiso 1 1 d D . .
H82 H 0.4120 0.2769 0.9083 0.058 Uiso 1 1 calc R . .
C83 C 0.5250(5) 0.2246(4) 0.8999(4) 0.0776(19) Uiso 1 1 d D . .
H83 H 0.5105 0.2195 0.8473 0.093 Uiso 1 1 calc R . .
C84 C 0.6015(6) 0.1970(6) 0.9284(6) 0.129(3) Uiso 1 1 d D . .
H84 H 0.6388 0.1761 0.8983 0.155 Uiso 1 1 calc R . .
C85 C 0.6225(6) 0.1999(5) 0.9988(5) 0.103(3) Uiso 1 1 d D . .
H85 H 0.6753 0.1787 1.0202 0.124 Uiso 1 1 calc R . .
C86 C 0.5716(4) 0.2321(4) 1.0420(4) 0.0783(19) Uiso 1 1 d D . .
H86 H 0.5905 0.2339 1.0938 0.094 Uiso 1 1 calc R . .
C87 C 0.4307(7) 0.2961(7) 1.0519(6) 0.158(4) Uiso 1 1 d D . .
H87A H 0.3861 0.3208 1.0208 0.237 Uiso 1 1 calc R . .
H87B H 0.4624 0.3419 1.1039 0.237 Uiso 1 1 calc R . .
H87C H 0.4011 0.2483 1.0576 0.237 Uiso 1 1 calc R . .
C88 C 0.7541(6) 0.4047(6) 0.9151(5) 0.106(3) Uiso 1 1 d . . .
C89 C 0.7948(5) 0.4900(5) 0.9535(4) 0.086(2) Uiso 1 1 d . . .
H89 H 0.7636 0.5344 0.9418 0.103 Uiso 1 1 calc R . .
C90 C 0.8801(7) 0.5136(7) 1.0089(6) 0.125(3) Uiso 1 1 d . . .
H90 H 0.9082 0.5724 1.0295 0.150 Uiso 1 1 calc R . .
C91 C 0.9241(10) 0.4553(9) 1.0343(8) 0.193(5) Uiso 1 1 d . . .
H91 H 0.9836 0.4690 1.0702 0.231 Uiso 1 1 calc R . .
C92 C 0.8699(10) 0.3674(10) 1.0002(9) 0.188(5) Uiso 1 1 d . . .
H92 H 0.8847 0.3301 1.0279 0.225 Uiso 1 1 calc R . .
C93 C 0.7999(10) 0.3379(10) 0.9310(9) 0.202(6) Uiso 1 1 d . . .
H93 H 0.7836 0.2777 0.8965 0.242 Uiso 1 1 calc R . .
C94 C 0.6649(6) 0.3823(6) 0.8582(5) 0.126(3) Uiso 1 1 d . . .
H94A H 0.6639 0.3354 0.8093 0.189 Uiso 1 1 calc R . .
H94B H 0.6460 0.4341 0.8480 0.189 Uiso 1 1 calc R . .
H94C H 0.6241 0.3624 0.8786 0.189 Uiso 1 1 calc R . .

loop_
_atom_site_aniso_label
_atom_site_aniso_U_11
_atom_site_aniso_U_22
_atom_site_aniso_U_33
_atom_site_aniso_U_23
_atom_site_aniso_U_13
_atom_site_aniso_U_12
In1 0.01368(12) 0.01691(12) 0.02310(14) 0.00758(10) 0.00590(10) 0.00068(9)
In2 0.01472(12) 0.01797(12) 0.02298(13) 0.00929(10) 0.00871(10) 0.00202(9)
S1 0.0177(4) 0.0210(4) 0.0264(5) 0.0056(4) 0.0047(4) 0.0005(3)
S2 0.0177(4) 0.0225(4) 0.0258(5) 0.0109(4) 0.0041(4) -0.0001(3)
S3 0.0190(4) 0.0291(5) 0.0286(5) 0.0171(4) 0.0113(4) 0.0052(4)
S4 0.0288(5) 0.0203(4) 0.0284(5) 0.0081(4) 0.0163(4) 0.0022(4)
O1 0.0149(12) 0.0195(12) 0.0332(15) 0.0072(11) 0.0081(11) 0.0021(10)
O2 0.0161(12) 0.0296(14) 0.0271(14) 0.0137(12) 0.0066(10) -0.0011(10)
O3 0.0187(12) 0.0206(12) 0.0192(12) 0.0074(10) 0.0050(10) 0.0009(10)
O4 0.0236(13) 0.0207(13) 0.0202(13) 0.0068(10) 0.0091(10) -0.0006(10)
O5 0.0164(12) 0.0339(15) 0.0285(14) 0.0190(12) 0.0091(11) 0.0054(11)
O6 0.0218(13) 0.0184(12) 0.0294(14) 0.0083(11) 0.0143(11) 0.0005(10)
C1 0.0185(17) 0.0224(18) 0.0238(19) 0.0096(15) 0.0083(14) 0.0032(14)
C2 0.0163(16) 0.0223(18) 0.0237(19) 0.0083(15) 0.0057(14) 0.0023(13)
C3 0.0250(19) 0.0199(18) 0.0246(19) 0.0032(15) 0.0073(15) 0.0009(14)
C4 0.0272(19) 0.0257(19) 0.025(2) 0.0092(16) 0.0110(16) 0.0094(15)
C5 0.0186(17) 0.027(2) 0.029(2) 0.0111(17) 0.0094(15) 0.0077(15)
C6 0.0182(17) 0.0230(18) 0.0252(19) 0.0103(15) 0.0090(15) 0.0043(14)
C7 0.025(2) 0.027(2) 0.037(2) 0.0078(18) 0.0132(18) 0.0092(16)
C8 0.039(3) 0.028(2) 0.054(3) -0.006(2) 0.010(2) 0.014(2)
C9 0.030(2) 0.035(2) 0.047(3) 0.018(2) 0.017(2) 0.0124(18)
C10 0.050(3) 0.047(3) 0.048(3) 0.015(2) 0.032(2) 0.021(2)
C11 0.0171(17) 0.0207(18) 0.037(2) 0.0098(17) 0.0089(16) 0.0018(14)
C12 0.0187(19) 0.030(2) 0.062(3) 0.012(2) 0.013(2) 0.0001(16)
C13 0.031(2) 0.029(2) 0.048(3) 0.018(2) 0.020(2) 0.0050(17)
C14 0.029(2) 0.024(2) 0.033(2) 0.0066(18) 0.0029(17) -0.0003(16)
C15 0.0242(19) 0.0189(18) 0.037(2) 0.0096(17) 0.0104(17) 0.0023(15)
C16 0.0194(18) 0.026(2) 0.042(2) 0.0186(18) 0.0092(17) 0.0064(15)
C17 0.0162(16) 0.0186(17) 0.0252(19) 0.0074(15) 0.0059(14) 0.0005(13)
C18 0.0183(16) 0.0166(16) 0.0218(18) 0.0059(14) 0.0078(14) 0.0021(13)
C19 0.0176(17) 0.0196(17) 0.0249(19) 0.0074(15) 0.0078(14) 0.0023(13)
C20 0.0188(17) 0.0186(17) 0.031(2) 0.0071(16) 0.0091(15) -0.0026(13)
C21 0.0240(18) 0.0210(18) 0.028(2) 0.0092(16) 0.0113(16) -0.0002(14)
C22 0.0262(19) 0.0192(17) 0.0216(18) 0.0066(15) 0.0059(15) -0.0001(14)
C23 0.031(2) 0.031(2) 0.031(2) 0.0117(18) 0.0117(17) -0.0042(17)
C24 0.035(2) 0.034(2) 0.044(3) 0.017(2) 0.018(2) -0.0041(18)
C25 0.046(3) 0.076(4) 0.035(3) 0.028(3) 0.009(2) -0.020(3)
C26 0.058(3) 0.043(3) 0.058(3) 0.017(2) 0.043(3) 0.008(2)
C27 0.0161(17) 0.0269(19) 0.0259(19) 0.0087(16) 0.0063(15) 0.0002(14)
C28 0.032(2) 0.030(2) 0.027(2) 0.0067(17) 0.0082(17) -0.0005(17)
C29 0.0246(19) 0.033(2) 0.030(2) 0.0151(18) 0.0090(16) 0.0064(16)
C30 0.0185(19) 0.052(3) 0.035(2) 0.020(2) 0.0039(17) -0.0045(18)
C31 0.0228(18) 0.0201(18) 0.0233(19) 0.0079(15) 0.0000(15) 0.0019(14)
C32 0.024(2) 0.026(2) 0.040(2) 0.0111(19) 0.0020(17) -0.0023(16)
C33 0.045(3) 0.049(3) 0.025(2) 0.011(2) 0.0098(19) 0.010(2)
C34 0.0255(19) 0.027(2) 0.0228(19) 0.0102(16) 0.0093(15) -0.0001(15)
C35 0.044(3) 0.073(4) 0.022(2) 0.014(2) 0.001(2) -0.023(3)
C36 0.046(3) 0.058(3) 0.041(3) 0.020(2) 0.025(2) 0.015(2)
C37 0.0161(16) 0.0184(17) 0.0253(19) 0.0081(15) 0.0077(14) 0.0021(13)
C38 0.0164(16) 0.0206(17) 0.0262(19) 0.0095(15) 0.0110(14) 0.0019(13)
C39 0.0189(17) 0.0224(18) 0.0226(18) 0.0112(15) 0.0064(14) 0.0043(14)
C40 0.0164(17) 0.0240(18) 0.028(2) 0.0105(16) 0.0070(15) 0.0027(14)
C41 0.0175(17) 0.029(2) 0.0264(19) 0.0107(16) 0.0123(15) 0.0017(14)
C42 0.0200(17) 0.0195(17) 0.0233(18) 0.0080(15) 0.0100(14) 0.0010(13)
C43 0.0183(18) 0.038(2) 0.036(2) 0.0212(19) 0.0055(16) 0.0018(16)
C44 0.029(2) 0.076(4) 0.055(3) 0.030(3) 0.021(2) 0.024(2)
C45 0.024(2) 0.062(3) 0.048(3) 0.036(3) -0.0053(19) -0.014(2)
C46 0.0209(19) 0.047(3) 0.038(2) 0.026(2) 0.0034(17) 0.0022(18)
C47 0.0174(17) 0.032(2) 0.0245(19) 0.0140(17) 0.0063(15) 0.0007(15)
C48 0.036(2) 0.032(2) 0.031(2) 0.0180(18) 0.0108(18) 0.0024(17)
C49 0.034(2) 0.032(2) 0.027(2) 0.0094(18) 0.0103(17) 0.0043(17)
C50 0.028(2) 0.081(4) 0.040(3) 0.036(3) 0.017(2) 0.007(2)
C51 0.0249(19) 0.029(2) 0.044(2) 0.0223(19) 0.0155(18) 0.0055(16)
C52 0.0224(19) 0.0242(19) 0.051(3) 0.0152(19) 0.0204(18) 0.0086(15)
C53 0.0174(16) 0.0212(18) 0.0278(19) 0.0117(15) 0.0083(15) 0.0013(13)
C54 0.0165(16) 0.0205(17) 0.0238(18) 0.0108(15) 0.0065(14) 0.0013(13)
C55 0.0138(16) 0.0259(19) 0.0278(19) 0.0157(16) 0.0065(14) 0.0025(13)
C56 0.0186(17) 0.0272(19) 0.034(2) 0.0169(17) 0.0073(16) -0.0002(14)
C57 0.0263(19) 0.0197(18) 0.033(2) 0.0116(17) 0.0065(16) -0.0019(15)
C58 0.028(2) 0.0209(18) 0.026(2) 0.0066(16) 0.0068(16) 0.0011(15)
C59 0.041(2) 0.022(2) 0.044(3) 0.0115(19) 0.013(2) -0.0045(18)
C60 0.076(4) 0.028(2) 0.055(3) 0.001(2) 0.025(3) -0.017(2)
C61 0.036(2) 0.030(2) 0.068(3) 0.025(2) 0.017(2) 0.0024(19)
C62 0.033(2) 0.035(2) 0.064(3) 0.020(2) -0.003(2) -0.0165(19)
C63 0.0242(19) 0.028(2) 0.031(2) 0.0170(17) 0.0144(16) 0.0051(15)
C64 0.030(2) 0.035(2) 0.028(2) 0.0129(18) 0.0120(17) 0.0019(17)
C65 0.033(2) 0.040(2) 0.046(3) 0.024(2) 0.026(2) 0.0074(18)
C66 0.031(2) 0.037(2) 0.047(3) 0.022(2) 0.025(2) 0.0128(18)

loop_
_atom_type_symbol
_atom_type_description
_atom_type_scat_dispersion_real
_atom_type_scat_dispersion_imag
_atom_type_scat_source
C C 0.0033 0.0016 'International Tables Vol C Tables 4.2.6.8 and 6.1.1.4'
H H 0.0000 0.0000 'International Tables Vol C Tables 4.2.6.8 and 6.1.1.4'
In In -0.7276 1.3100 'International Tables Vol C Tables 4.2.6.8 and 6.1.1.4'
O O 0.0106 0.0060 'International Tables Vol C Tables 4.2.6.8 and 6.1.1.4'
S S 0.1246 0.1234 'International Tables Vol C Tables 4.2.6.8 and 6.1.1.4'

loop_
_geom_angle_atom_site_label_1
_geom_angle_atom_site_label_2
_geom_angle_atom_site_label_3
_geom_angle
_geom_angle_site_symmetry_1
_geom_angle_site_symmetry_3
_geom_angle_publ_flag
O1 In1 O2 157.56(10) . . ?
O1 In1 O4 106.92(10) . . ?
O2 In1 O4 87.11(9) . . ?
O1 In1 O3 89.36(9) . . ?
O2 In1 O3 111.53(10) . . ?
O4 In1 O3 75.00(9) . . ?
O1 In1 S1 76.55(7) . . ?
O2 In1 S1 81.80(7) . . ?
O4 In1 S1 113.81(7) . . ?
O3 In1 S1 164.97(7) . . ?
O1 In1 S2 95.50(7) . . ?
O2 In1 S2 76.42(7) . . ?
O4 In1 S2 153.57(7) . . ?
O3 In1 S2 91.80(7) . . ?
S1 In1 S2 84.48(3) . . ?
O1 In1 In2 107.00(7) . . ?
O2 In1 In2 94.89(7) . . ?
O4 In1 In2 38.35(7) . . ?
O3 In1 In2 37.81(6) . . ?
S1 In1 In2 152.15(2) . . ?
S2 In1 In2 121.82(2) . . ?
O6 In2 O5 153.99(10) . . ?
O6 In2 O3 113.11(9) . . ?
O5 In2 O3 86.37(9) . . ?
O6 In2 O4 90.16(9) . . ?
O5 In2 O4 112.20(10) . . ?
O3 In2 O4 75.27(9) . . ?
O6 In2 S3 88.47(7) . . ?
O5 In2 S3 77.22(7) . . ?
O3 In2 S3 155.56(7) . . ?
O4 In2 S3 94.16(7) . . ?
O6 In2 S4 76.38(7) . . ?
O5 In2 S4 80.92(8) . . ?
O3 In2 S4 109.76(7) . . ?
O4 In2 S4 166.54(7) . . ?
S3 In2 S4 85.62(3) . . ?
O6 In2 In1 111.18(7) . . ?
O5 In2 In1 94.81(7) . . ?
O3 In2 In1 38.36(6) . . ?
O4 In2 In1 38.08(7) . . ?
S3 In2 In1 124.51(2) . . ?
S4 In2 In1 148.10(2) . . ?
C2 S1 C15 103.82(17) . . ?
C2 S1 In1 96.20(12) . . ?
C15 S1 In1 97.80(13) . . ?
C17 S2 C16 102.77(17) . . ?
C17 S2 In1 95.50(12) . . ?
C16 S2 In1 96.84(13) . . ?
C38 S3 C51 102.51(17) . . ?
C38 S3 In2 95.36(12) . . ?
C51 S3 In2 95.93(13) . . ?
C53 S4 C52 102.01(18) . . ?
C53 S4 In2 95.67(12) . . ?
C52 S4 In2 95.92(13) . . ?
C1 O1 In1 126.3(2) . . ?
C18 O2 In1 126.0(2) . . ?
C31 O3 In2 128.6(2) . . ?
C31 O3 In1 124.5(2) . . ?
In2 O3 In1 103.84(10) . . ?
C34 O4 In1 131.2(2) . . ?
C34 O4 In2 124.4(2) . . ?
In1 O4 In2 103.57(10) . . ?
C37 O5 In2 125.1(2) . . ?
C54 O6 In2 126.5(2) . . ?
O1 C1 C2 122.6(3) . . ?
O1 C1 C6 120.5(3) . . ?
C2 C1 C6 116.9(3) . . ?
C3 C2 C1 122.7(3) . . ?
C3 C2 S1 119.1(3) . . ?
C1 C2 S1 118.1(3) . . ?
C4 C3 C2 121.0(3) . . ?
C4 C3 H3 119.5 . . ?
C2 C3 H3 119.5 . . ?
C3 C4 C5 116.5(3) . . ?
C3 C4 C7 123.5(4) . . ?
C5 C4 C7 120.0(3) . . ?
C6 C5 C4 124.9(3) . . ?
C6 C5 H5 117.5 . . ?
C4 C5 H5 117.5 . . ?
C5 C6 C1 117.8(3) . . ?
C5 C6 C11 121.6(3) . . ?
C1 C6 C11 120.6(3) . . ?
C8 C7 C10 108.0(4) . . ?
C8 C7 C9 108.7(4) . . ?
C10 C7 C9 108.4(3) . . ?
C8 C7 C4 112.3(3) . . ?
C10 C7 C4 110.1(3) . . ?
C9 C7 C4 109.3(3) . . ?
C7 C8 H8A 109.5 . . ?
C7 C8 H8B 109.5 . . ?
H8A C8 H8B 109.5 . . ?
C7 C8 H8C 109.5 . . ?
H8A C8 H8C 109.5 . . ?
H8B C8 H8C 109.5 . . ?
C7 C9 H9A 109.5 . . ?
C7 C9 H9B 109.5 . . ?
H9A C9 H9B 109.5 . . ?
C7 C9 H9C 109.5 . . ?
H9A C9 H9C 109.5 . . ?
H9B C9 H9C 109.5 . . ?
C7 C10 H10A 109.5 . . ?
C7 C10 H10B 109.5 . . ?
H10A C10 H10B 109.5 . . ?
C7 C10 H10C 109.5 . . ?
H10A C10 H10C 109.5 . . ?
H10B C10 H10C 109.5 . . ?
C13 C11 C14 110.2(3) . . ?
C13 C11 C12 107.3(3) . . ?
C14 C11 C12 106.9(3) . . ?
C13 C11 C6 109.5(3) . . ?
C14 C11 C6 111.0(3) . . ?
C12 C11 C6 112.0(3) . . ?
C11 C12 H12A 109.5 . . ?
C11 C12 H12B 109.5 . . ?
H12A C12 H12B 109.5 . . ?
C11 C12 H12C 109.5 . . ?
H12A C12 H12C 109.5 . . ?
H12B C12 H12C 109.5 . . ?
C11 C13 H13A 109.5 . . ?
C11 C13 H13B 109.5 . . ?
H13A C13 H13B 109.5 . . ?
C11 C13 H13C 109.5 . . ?
H13A C13 H13C 109.5 . . ?
H13B C13 H13C 109.5 . . ?
C11 C14 H14A 109.5 . . ?
C11 C14 H14B 109.5 . . ?
H14A C14 H14B 109.5 . . ?
C11 C14 H14C 109.5 . . ?
H14A C14 H14C 109.5 . . ?
H14B C14 H14C 109.5 . . ?
C16 C15 S1 116.1(3) . . ?
C16 C15 H15A 108.3 . . ?
S1 C15 H15A 108.3 . . ?
C16 C15 H15B 108.3 . . ?
S1 C15 H15B 108.3 . . ?
H15A C15 H15B 107.4 . . ?
C15 C16 S2 115.8(3) . . ?
C15 C16 H16A 108.3 . . ?
S2 C16 H16A 108.3 . . ?
C15 C16 H16B 108.3 . . ?
S2 C16 H16B 108.3 . . ?
H16A C16 H16B 107.4 . . ?
C18 C17 C22 122.3(3) . . ?
C18 C17 S2 118.8(3) . . ?
C22 C17 S2 118.8(3) . . ?
O2 C18 C17 122.4(3) . . ?
O2 C18 C19 119.9(3) . . ?
C17 C18 C19 117.7(3) . . ?
C20 C19 C18 117.1(3) . . ?
C20 C19 C27 121.7(3) . . ?
C18 C19 C27 121.2(3) . . ?
C19 C20 C21 125.6(3) . . ?
C19 C20 H20 117.2 . . ?
C21 C20 H20 117.2 . . ?
C22 C21 C20 116.9(3) . . ?
C22 C21 C23 124.3(3) . . ?
C20 C21 C23 118.8(3) . . ?
C21 C22 C17 120.3(3) . . ?
C21 C22 H22 119.9 . . ?
C17 C22 H22 119.9 . . ?
C25 C23 C24 109.0(4) . . ?
C25 C23 C21 112.1(3) . . ?
C24 C23 C21 110.0(3) . . ?
C25 C23 C26 108.1(4) . . ?
C24 C23 C26 108.6(4) . . ?
C21 C23 C26 109.0(3) . . ?
C23 C24 H24A 109.5 . . ?
C23 C24 H24B 109.5 . . ?
H24A C24 H24B 109.5 . . ?
C23 C24 H24C 109.5 . . ?
H24A C24 H24C 109.5 . . ?
H24B C24 H24C 109.5 . . ?
C23 C25 H25A 109.5 . . ?
C23 C25 H25B 109.5 . . ?
H25A C25 H25B 109.5 . . ?
C23 C25 H25C 109.5 . . ?
H25A C25 H25C 109.5 . . ?
H25B C25 H25C 109.5 . . ?
C23 C26 H26A 109.5 . . ?
C23 C26 H26B 109.5 . . ?
H26A C26 H26B 109.5 . . ?
C23 C26 H26C 109.5 . . ?
H26A C26 H26C 109.5 . . ?
H26B C26 H26C 109.5 . . ?
C19 C27 C28 110.9(3) . . ?
C19 C27 C30 112.3(3) . . ?
C28 C27 C30 107.7(3) . . ?
C19 C27 C29 109.4(3) . . ?
C28 C27 C29 109.7(3) . . ?
C30 C27 C29 106.7(3) . . ?
C27 C28 H28A 109.5 . . ?
C27 C28 H28B 109.5 . . ?
H28A C28 H28B 109.5 . . ?
C27 C28 H28C 109.5 . . ?
H28A C28 H28C 109.5 . . ?
H28B C28 H28C 109.5 . . ?
C27 C29 H29A 109.5 . . ?
C27 C29 H29B 109.5 . . ?
H29A C29 H29B 109.5 . . ?
C27 C29 H29C 109.5 . . ?
H29A C29 H29C 109.5 . . ?
H29B C29 H29C 109.5 . . ?
C27 C30 H30A 109.5 . . ?
C27 C30 H30B 109.5 . . ?
H30A C30 H30B 109.5 . . ?
C27 C30 H30C 109.5 . . ?
H30A C30 H30C 109.5 . . ?
H30B C30 H30C 109.5 . . ?
O3 C31 C32 109.6(3) . . ?
O3 C31 C33 108.7(3) . . ?
C32 C31 C33 112.7(3) . . ?
O3 C31 H31 108.6 . . ?
C32 C31 H31 108.6 . . ?
C33 C31 H31 108.6 . . ?
C31 C32 H32A 109.5 . . ?
C31 C32 H32B 109.5 . . ?
H32A C32 H32B 109.5 . . ?
C31 C32 H32C 109.5 . . ?
H32A C32 H32C 109.5 . . ?
H32B C32 H32C 109.5 . . ?
C31 C33 H33A 109.5 . . ?
C31 C33 H33B 109.5 . . ?
H33A C33 H33B 109.5 . . ?
C31 C33 H33C 109.5 . . ?
H33A C33 H33C 109.5 . . ?
H33B C33 H33C 109.5 . . ?
O4 C34 C35 109.5(3) . . ?
O4 C34 C36 110.1(3) . . ?
C35 C34 C36 112.4(4) . . ?
O4 C34 H34 108.3 . . ?
C35 C34 H34 108.3 . . ?
C36 C34 H34 108.3 . . ?
C34 C35 H35A 109.5 . . ?
C34 C35 H35B 109.5 . . ?
H35A C35 H35B 109.5 . . ?
C34 C35 H35C 109.5 . . ?
H35A C35 H35C 109.5 . . ?
H35B C35 H35C 109.5 . . ?
C34 C36 H36A 109.5 . . ?
C34 C36 H36B 109.5 . . ?
H36A C36 H36B 109.5 . . ?
C34 C36 H36C 109.5 . . ?
H36A C36 H36C 109.5 . . ?
H36B C36 H36C 109.5 . . ?
O5 C37 C38 122.6(3) . . ?
O5 C37 C42 119.6(3) . . ?
C38 C37 C42 117.8(3) . . ?
C37 C38 C39 122.5(3) . . ?
C37 C38 S3 118.9(3) . . ?
C39 C38 S3 118.6(3) . . ?
C40 C39 C38 120.0(3) . . ?
C40 C39 H39 120.0 . . ?
C38 C39 H39 120.0 . . ?
C39 C40 C41 117.1(3) . . ?
C39 C40 C43 123.5(3) . . ?
C41 C40 C43 119.4(3) . . ?
C42 C41 C40 124.8(3) . . ?
C42 C41 H41 117.6 . . ?
C40 C41 H41 117.6 . . ?
C41 C42 C37 117.5(3) . . ?
C41 C42 C47 121.9(3) . . ?
C37 C42 C47 120.6(3) . . ?
C46 C43 C40 112.3(3) . . ?
C46 C43 C44 108.2(4) . . ?
C40 C43 C44 109.4(3) . . ?
C46 C43 C45 107.9(3) . . ?
C40 C43 C45 109.1(3) . . ?
C44 C43 C45 109.8(4) . . ?
C43 C44 H44A 109.5 . . ?
C43 C44 H44B 109.5 . . ?
H44A C44 H44B 109.5 . . ?
C43 C44 H44C 109.5 . . ?
H44A C44 H44C 109.5 . . ?
H44B C44 H44C 109.5 . . ?
C43 C45 H45A 109.5 . . ?
C43 C45 H45B 109.5 . . ?
H45A C45 H45B 109.5 . . ?
C43 C45 H45C 109.5 . . ?
H45A C45 H45C 109.5 . . ?
H45B C45 H45C 109.5 . . ?
C43 C46 H46A 109.5 . . ?
C43 C46 H46B 109.5 . . ?
H46A C46 H46B 109.5 . . ?
C43 C46 H46C 109.5 . . ?
H46A C46 H46C 109.5 . . ?
H46B C46 H46C 109.5 . . ?
C48 C47 C42 110.6(3) . . ?
C48 C47 C50 108.6(3) . . ?
C42 C47 C50 111.2(3) . . ?
C48 C47 C49 109.9(3) . . ?
C42 C47 C49 109.7(3) . . ?
C50 C47 C49 106.8(3) . . ?
C47 C48 H48A 109.5 . . ?
C47 C48 H48B 109.5 . . ?
H48A C48 H48B 109.5 . . ?
C47 C48 H48C 109.5 . . ?
H48A C48 H48C 109.5 . . ?
H48B C48 H48C 109.5 . . ?
C47 C49 H49A 109.5 . . ?
C47 C49 H49B 109.5 . . ?
H49A C49 H49B 109.5 . . ?
C47 C49 H49C 109.5 . . ?
H49A C49 H49C 109.5 . . ?
H49B C49 H49C 109.5 . . ?
C47 C50 H50A 109.5 . . ?
C47 C50 H50B 109.5 . . ?
H50A C50 H50B 109.5 . . ?
C47 C50 H50C 109.5 . . ?
H50A C50 H50C 109.5 . . ?
H50B C50 H50C 109.5 . . ?
C52 C51 S3 116.4(3) . . ?
C52 C51 H51A 108.2 . . ?
S3 C51 H51A 108.2 . . ?
C52 C51 H51B 108.2 . . ?
S3 C51 H51B 108.2 . . ?
H51A C51 H51B 107.3 . . ?
C51 C52 S4 116.5(3) . . ?
C51 C52 H52A 108.2 . . ?
S4 C52 H52A 108.2 . . ?
C51 C52 H52B 108.2 . . ?
S4 C52 H52B 108.2 . . ?
H52A C52 H52B 107.3 . . ?
C58 C53 C54 122.6(3) . . ?
C58 C53 S4 118.9(3) . . ?
C54 C53 S4 118.5(3) . . ?
O6 C54 C53 122.8(3) . . ?
O6 C54 C55 120.1(3) . . ?
C53 C54 C55 117.1(3) . . ?
C56 C55 C54 118.2(3) . . ?
C56 C55 C63 121.4(3) . . ?
C54 C55 C63 120.4(3) . . ?
C55 C56 C57 124.2(3) . . ?
C55 C56 H56 117.9 . . ?
C57 C56 H56 117.9 . . ?
C58 C57 C56 117.2(3) . . ?
C58 C57 C59 124.1(4) . . ?
C56 C57 C59 118.7(4) . . ?
C57 C58 C53 120.6(4) . . ?
C57 C58 H58 119.7 . . ?
C53 C58 H58 119.7 . . ?
C62 C59 C57 108.9(4) . . ?
C62 C59 C60 107.5(4) . . ?
C57 C59 C60 111.4(4) . . ?
C62 C59 C61 109.9(4) . . ?
C57 C59 C61 110.3(4) . . ?
C60 C59 C61 108.7(4) . . ?
C59 C60 H60A 109.5 . . ?
C59 C60 H60B 109.5 . . ?
H60A C60 H60B 109.5 . . ?
C59 C60 H60C 109.5 . . ?
H60A C60 H60C 109.5 . . ?
H60B C60 H60C 109.5 . . ?
C59 C61 H61A 109.5 . . ?
C59 C61 H61B 109.5 . . ?
H61A C61 H61B 109.5 . . ?
C59 C61 H61C 109.5 . . ?
H61A C61 H61C 109.5 . . ?
H61B C61 H61C 109.5 . . ?
C59 C62 H62A 109.5 . . ?
C59 C62 H62B 109.5 . . ?
H62A C62 H62B 109.5 . . ?
C59 C62 H62C 109.5 . . ?
H62A C62 H62C 109.5 . . ?
H62B C62 H62C 109.5 . . ?
C66 C63 C55 109.8(3) . . ?
C66 C63 C65 108.2(3) . . ?
C55 C63 C65 112.7(3) . . ?
C66 C63 C64 109.6(3) . . ?
C55 C63 C64 109.9(3) . . ?
C65 C63 C64 106.7(3) . . ?
C63 C64 H64A 109.5 . . ?
C63 C64 H64B 109.5 . . ?
H64A C64 H64B 109.5 . . ?
C63 C64 H64C 109.5 . . ?
H64A C64 H64C 109.5 . . ?
H64B C64 H64C 109.5 . . ?
C63 C65 H65A 109.5 . . ?
C63 C65 H65B 109.5 . . ?
H65A C65 H65B 109.5 . . ?
C63 C65 H65C 109.5 . . ?
H65A C65 H65C 109.5 . . ?
H65B C65 H65C 109.5 . . ?
C63 C66 H66A 109.5 . . ?
C63 C66 H66B 109.5 . . ?
H66A C66 H66B 109.5 . . ?
C63 C66 H66C 109.5 . . ?
H66A C66 H66C 109.5 . . ?
H66B C66 H66C 109.5 . . ?
C72 C67 C68 116.3(5) . . ?
C72 C67 C73 121.9(6) . . ?
C68 C67 C73 121.8(5) . . ?
C69 C68 C67 121.8(6) . . ?
C69 C68 H68 119.1 . . ?
C67 C68 H68 119.1 . . ?
C68 C69 C70 121.8(6) . . ?
C68 C69 H69 119.1 . . ?
C70 C69 H69 119.1 . . ?
C71 C70 C69 117.3(6) . . ?
C71 C70 H70 121.4 . . ?
C69 C70 H70 121.4 . . ?
C72 C71 C70 121.6(6) . . ?
C72 C71 H71 119.2 . . ?
C70 C71 H71 119.2 . . ?
C71 C72 C67 121.1(6) . . ?
C71 C72 H72 119.5 . . ?
C67 C72 H72 119.5 . . ?
C67 C73 H73A 109.5 . . ?
C67 C73 H73B 109.5 . . ?
H73A C73 H73B 109.5 . . ?
C67 C73 H73C 109.5 . . ?
H73A C73 H73C 109.5 . . ?
H73B C73 H73C 109.5 . . ?
C79 C74 C75 118.3(6) . . ?
C79 C74 C80 120.4(7) . . ?
C75 C74 C80 121.3(7) . . ?
C76 C75 C74 117.0(6) . . ?
C76 C75 H75 121.5 . . ?
C74 C75 H75 121.5 . . ?
C77 C76 C75 123.0(6) . . ?
C77 C76 H76 118.5 . . ?
C75 C76 H76 118.5 . . ?
C76 C77 C78 119.8(7) . . ?
C76 C77 H77 120.1 . . ?
C78 C77 H77 120.1 . . ?
C79 C78 C77 123.8(7) . . ?
C79 C78 H78 118.1 . . ?
C77 C78 H78 118.1 . . ?
C78 C79 C74 118.0(6) . . ?
C78 C79 H79 121.0 . . ?
C74 C79 H79 121.0 . . ?
C74 C80 H80A 109.5 . . ?
C74 C80 H80B 109.5 . . ?
H80A C80 H80B 109.5 . . ?
C74 C80 H80C 109.5 . . ?
H80A C80 H80C 109.5 . . ?
H80B C80 H80C 109.5 . . ?
C87 C81 C86 129.5(8) . . ?
C87 C81 C82 115.5(8) . . ?
C86 C81 C82 115.0(6) . . ?
C83 C82 C81 112.5(6) . . ?
C83 C82 H82 123.7 . . ?
C81 C82 H82 123.7 . . ?
C84 C83 C82 130.3(8) . . ?
C84 C83 H83 114.8 . . ?
C82 C83 H83 114.8 . . ?
C85 C84 C83 117.0(10) . . ?
C85 C84 H84 121.5 . . ?
C83 C84 H84 121.5 . . ?
C84 C85 C86 121.4(9) . . ?
C84 C85 H85 119.3 . . ?
C86 C85 H85 119.3 . . ?
C85 C86 C81 123.7(8) . . ?
C85 C86 H86 118.1 . . ?
C81 C86 H86 118.1 . . ?
C81 C87 H87A 109.5 . . ?
C81 C87 H87B 109.5 . . ?
H87A C87 H87B 109.5 . . ?
C81 C87 H87C 109.5 . . ?
H87A C87 H87C 109.5 . . ?
H87B C87 H87C 109.5 . . ?
C89 C88 C93 119.6(11) . . ?
C89 C88 C94 120.8(9) . . ?
C93 C88 C94 119.6(11) . . ?
C88 C89 C90 122.1(9) . . ?
C88 C89 H89 118.9 . . ?
C90 C89 H89 118.9 . . ?
C91 C90 C89 121.8(12) . . ?
C91 C90 H90 119.1 . . ?
C89 C90 H90 119.1 . . ?
C90 C91 C92 113.0(14) . . ?
C90 C91 H91 123.5 . . ?
C92 C91 H91 123.5 . . ?
C93 C92 C91 123.0(15) . . ?
C93 C92 H92 118.5 . . ?
C91 C92 H92 118.5 . . ?
C92 C93 C88 113.9(15) . . ?
C92 C93 H93 123.0 . . ?
C88 C93 H93 123.0 . . ?
C88 C94 H94A 109.5 . . ?
C88 C94 H94B 109.5 . . ?
H94A C94 H94B 109.5 . . ?
C88 C94 H94C 109.5 . . ?
H94A C94 H94C 109.5 . . ?
H94B C94 H94C 109.5 . . ?

loop_
_geom_bond_atom_site_label_1
_geom_bond_atom_site_label_2
_geom_bond_distance
_geom_bond_site_symmetry_2
_geom_bond_publ_flag
In1 O1 2.097(2) . ?
In1 O2 2.103(2) . ?
In1 O4 2.110(2) . ?
In1 O3 2.125(2) . ?
In1 S1 2.6734(10) . ?
In1 S2 2.6828(10) . ?
In1 In2 3.3256(5) . ?
In2 O6 2.086(2) . ?
In2 O5 2.093(2) . ?
In2 O3 2.100(2) . ?
In2 O4 2.123(2) . ?
In2 S3 2.6591(9) . ?
In2 S4 2.6936(10) . ?
S1 C2 1.767(3) . ?
S1 C15 1.818(4) . ?
S2 C17 1.774(3) . ?
S2 C16 1.824(4) . ?
S3 C38 1.766(3) . ?
S3 C51 1.818(4) . ?
S4 C53 1.766(4) . ?
S4 C52 1.822(4) . ?
O1 C1 1.320(4) . ?
O2 C18 1.324(4) . ?
O3 C31 1.431(4) . ?
O4 C34 1.433(4) . ?
O5 C37 1.325(4) . ?
O6 C54 1.328(4) . ?
C1 C2 1.410(5) . ?
C1 C6 1.431(5) . ?
C2 C3 1.384(5) . ?
C3 C4 1.377(5) . ?
C3 H3 0.9500 . ?
C4 C5 1.399(5) . ?
C4 C7 1.536(5) . ?
C5 C6 1.385(5) . ?
C5 H5 0.9500 . ?
C6 C11 1.534(5) . ?
C7 C8 1.517(6) . ?
C7 C10 1.533(6) . ?
C7 C9 1.533(6) . ?
C8 H8A 0.9800 . ?
C8 H8B 0.9800 . ?
C8 H8C 0.9800 . ?
C9 H9A 0.9800 . ?
C9 H9B 0.9800 . ?
C9 H9C 0.9800 . ?
C10 H10A 0.9800 . ?
C10 H10B 0.9800 . ?
C10 H10C 0.9800 . ?
C11 C13 1.526(5) . ?
C11 C14 1.531(6) . ?
C11 C12 1.529(5) . ?
C12 H12A 0.9800 . ?
C12 H12B 0.9800 . ?
C12 H12C 0.9800 . ?
C13 H13A 0.9800 . ?
C13 H13B 0.9800 . ?
C13 H13C 0.9800 . ?
C14 H14A 0.9800 . ?
C14 H14B 0.9800 . ?
C14 H14C 0.9800 . ?
C15 C16 1.508(5) . ?
C15 H15A 0.9900 . ?
C15 H15B 0.9900 . ?
C16 H16A 0.9900 . ?
C16 H16B 0.9900 . ?
C17 C18 1.398(5) . ?
C17 C22 1.406(5) . ?
C18 C19 1.431(5) . ?
C19 C20 1.380(5) . ?
C19 C27 1.518(5) . ?
C20 C21 1.393(5) . ?
C20 H20 0.9500 . ?
C21 C22 1.373(5) . ?
C21 C23 1.528(5) . ?
C22 H22 0.9500 . ?
C23 C25 1.522(6) . ?
C23 C24 1.522(6) . ?
C23 C26 1.546(6) . ?
C24 H24A 0.9800 . ?
C24 H24B 0.9800 . ?
C24 H24C 0.9800 . ?
C25 H25A 0.9800 . ?
C25 H25B 0.9800 . ?
C25 H25C 0.9800 . ?
C26 H26A 0.9800 . ?
C26 H26B 0.9800 . ?
C26 H26C 0.9800 . ?
C27 C28 1.532(5) . ?
C27 C30 1.535(5) . ?
C27 C29 1.537(5) . ?
C28 H28A 0.9800 . ?
C28 H28B 0.9800 . ?
C28 H28C 0.9800 . ?
C29 H29A 0.9800 . ?
C29 H29B 0.9800 . ?
C29 H29C 0.9800 . ?
C30 H30A 0.9800 . ?
C30 H30B 0.9800 . ?
C30 H30C 0.9800 . ?
C31 C32 1.512(5) . ?
C31 C33 1.515(6) . ?
C31 H31 1.0000 . ?
C32 H32A 0.9800 . ?
C32 H32B 0.9800 . ?
C32 H32C 0.9800 . ?
C33 H33A 0.9800 . ?
C33 H33B 0.9800 . ?
C33 H33C 0.9800 . ?
C34 C35 1.513(5) . ?
C34 C36 1.520(6) . ?
C34 H34 1.0000 . ?
C35 H35A 0.9800 . ?
C35 H35B 0.9800 . ?
C35 H35C 0.9800 . ?
C36 H36A 0.9800 . ?
C36 H36B 0.9800 . ?
C36 H36C 0.9800 . ?
C37 C38 1.398(5) . ?
C37 C42 1.426(5) . ?
C38 C39 1.397(5) . ?
C39 C40 1.380(5) . ?
C39 H39 0.9500 . ?
C40 C41 1.401(5) . ?
C40 C43 1.519(5) . ?
C41 C42 1.379(5) . ?
C41 H41 0.9500 . ?
C42 C47 1.531(5) . ?
C43 C46 1.522(5) . ?
C43 C44 1.529(6) . ?
C43 C45 1.537(6) . ?
C44 H44A 0.9800 . ?
C44 H44B 0.9800 . ?
C44 H44C 0.9800 . ?
C45 H45A 0.9800 . ?
C45 H45B 0.9800 . ?
C45 H45C 0.9800 . ?
C46 H46A 0.9800 . ?
C46 H46B 0.9800 . ?
C46 H46C 0.9800 . ?
C47 C48 1.520(5) . ?
C47 C50 1.530(5) . ?
C47 C49 1.536(5) . ?
C48 H48A 0.9800 . ?
C48 H48B 0.9800 . ?
C48 H48C 0.9800 . ?
C49 H49A 0.9800 . ?
C49 H49B 0.9800 . ?
C49 H49C 0.9800 . ?
C50 H50A 0.9800 . ?
C50 H50B 0.9800 . ?
C50 H50C 0.9800 . ?
C51 C52 1.510(6) . ?
C51 H51A 0.9900 . ?
C51 H51B 0.9900 . ?
C52 H52A 0.9900 . ?
C52 H52B 0.9900 . ?
C53 C58 1.395(5) . ?
C53 C54 1.399(5) . ?
C54 C55 1.424(5) . ?
C55 C56 1.386(5) . ?
C55 C63 1.528(5) . ?
C56 C57 1.397(5) . ?
C56 H56 0.9500 . ?
C57 C58 1.369(5) . ?
C57 C59 1.532(5) . ?
C58 H58 0.9500 . ?
C59 C62 1.523(6) . ?
C59 C60 1.532(7) . ?
C59 C61 1.537(6) . ?
C60 H60A 0.9800 . ?
C60 H60B 0.9800 . ?
C60 H60C 0.9800 . ?
C61 H61A 0.9800 . ?
C61 H61B 0.9800 . ?
C61 H61C 0.9800 . ?
C62 H62A 0.9800 . ?
C62 H62B 0.9800 . ?
C62 H62C 0.9800 . ?
C63 C66 1.532(5) . ?
C63 C65 1.531(5) . ?
C63 C64 1.544(5) . ?
C64 H64A 0.9800 . ?
C64 H64B 0.9800 . ?
C64 H64C 0.9800 . ?
C65 H65A 0.9800 . ?
C65 H65B 0.9800 . ?
C65 H65C 0.9800 . ?
C66 H66A 0.9800 . ?
C66 H66B 0.9800 . ?
C66 H66C 0.9800 . ?
C67 C72 1.392(8) . ?
C67 C68 1.398(7) . ?
C67 C73 1.475(8) . ?
C68 C69 1.339(7) . ?
C68 H68 0.9500 . ?
C69 C70 1.389(8) . ?
C69 H69 0.9500 . ?
C70 C71 1.367(8) . ?
C70 H70 0.9500 . ?
C71 C72 1.373(8) . ?
C71 H71 0.9500 . ?
C72 H72 0.9500 . ?
C73 H73A 0.9800 . ?
C73 H73B 0.9800 . ?
C73 H73C 0.9800 . ?
C74 C79 1.404(8) . ?
C74 C75 1.421(8) . ?
C74 C80 1.435(10) . ?
C75 C76 1.350(8) . ?
C75 H75 0.9500 . ?
C76 C77 1.303(8) . ?
C76 H76 0.9500 . ?
C77 C78 1.323(8) . ?
C77 H77 0.9500 . ?
C78 C79 1.311(8) . ?
C78 H78 0.9500 . ?
C79 H79 0.9500 . ?
C80 H80A 0.9800 . ?
C80 H80B 0.9800 . ?
C80 H80C 0.9800 . ?
C81 C87 1.371(10) . ?
C81 C86 1.430(9) . ?
C81 C82 1.471(8) . ?
C82 C83 1.354(7) . ?
C82 H82 0.9500 . ?
C83 C84 1.336(9) . ?
C83 H83 0.9500 . ?
C84 C85 1.292(10) . ?
C84 H84 0.9500 . ?
C85 C86 1.334(9) . ?
C85 H85 0.9500 . ?
C86 H86 0.9500 . ?
C87 H87A 0.9800 . ?
C87 H87B 0.9800 . ?
C87 H87C 0.9800 . ?
C88 C89 1.370(10) . ?
C88 C93 1.409(15) . ?
C88 C94 1.445(11) . ?
C89 C90 1.387(11) . ?
C89 H89 0.9500 . ?
C90 C91 1.349(14) . ?
C90 H90 0.9500 . ?
C91 C92 1.489(16) . ?
C91 H91 0.9500 . ?
C92 C93 1.364(16) . ?
C92 H92 0.9500 . ?
C93 H93 0.9500 . ?
C94 H94A 0.9800 . ?
C94 H94B 0.9800 . ?
C94 H94C 0.9800 . ?

loop_
_geom_torsion_atom_site_label_1
_geom_torsion_atom_site_label_2
_geom_torsion_atom_site_label_3
_geom_torsion_atom_site_label_4
_geom_torsion
_geom_torsion_site_symmetry_1
_geom_torsion_site_symmetry_2
_geom_torsion_site_symmetry_3
_geom_torsion_site_symmetry_4
_geom_torsion_publ_flag
O1 In1 In2 O6 35.30(11) . . . . ?
O2 In1 In2 O6 -139.74(10) . . . . ?
O4 In1 In2 O6 -60.68(13) . . . . ?
O3 In1 In2 O6 100.89(13) . . . . ?
S1 In1 In2 O6 -58.04(9) . . . . ?
S2 In1 In2 O6 143.22(8) . . . . ?
O1 In1 In2 O5 -143.54(10) . . . . ?
O2 In1 In2 O5 41.43(10) . . . . ?
O4 In1 In2 O5 120.48(13) . . . . ?
O3 In1 In2 O5 -77.95(12) . . . . ?
S1 In1 In2 O5 123.13(8) . . . . ?
S2 In1 In2 O5 -35.62(7) . . . . ?
O1 In1 In2 O3 -65.59(13) . . . . ?
O2 In1 In2 O3 119.37(12) . . . . ?
O4 In1 In2 O3 -161.57(14) . . . . ?
S1 In1 In2 O3 -158.92(11) . . . . ?
S2 In1 In2 O3 42.33(11) . . . . ?
O1 In1 In2 O4 95.98(13) . . . . ?
O2 In1 In2 O4 -79.06(12) . . . . ?
O3 In1 In2 O4 161.57(14) . . . . ?
S1 In1 In2 O4 2.65(11) . . . . ?
S2 In1 In2 O4 -156.10(11) . . . . ?
O1 In1 In2 S3 138.68(8) . . . . ?
O2 In1 In2 S3 -36.36(7) . . . . ?
O4 In1 In2 S3 42.70(11) . . . . ?
O3 In1 In2 S3 -155.73(11) . . . . ?
S1 In1 In2 S3 45.35(5) . . . . ?
S2 In1 In2 S3 -113.40(3) . . . . ?
O1 In1 In2 S4 -63.01(9) . . . . ?
O2 In1 In2 S4 121.96(8) . . . . ?
O4 In1 In2 S4 -158.99(11) . . . . ?
O3 In1 In2 S4 2.58(11) . . . . ?
S1 In1 In2 S4 -156.34(6) . . . . ?
S2 In1 In2 S4 44.91(5) . . . . ?
O1 In1 S1 C2 2.44(14) . . . . ?
O2 In1 S1 C2 -171.61(14) . . . . ?
O4 In1 S1 C2 105.25(14) . . . . ?
O3 In1 S1 C2 -18.3(3) . . . . ?
S2 In1 S1 C2 -94.58(12) . . . . ?
In2 In1 S1 C2 103.45(13) . . . . ?
O1 In1 S1 C15 107.36(15) . . . . ?
O2 In1 S1 C15 -66.69(14) . . . . ?
O4 In1 S1 C15 -149.84(14) . . . . ?
O3 In1 S1 C15 86.6(3) . . . . ?
S2 In1 S1 C15 10.34(13) . . . . ?
In2 In1 S1 C15 -151.63(13) . . . . ?
O1 In1 S2 C17 -165.41(13) . . . . ?
O2 In1 S2 C17 -6.66(14) . . . . ?
O4 In1 S2 C17 46.3(2) . . . . ?
O3 In1 S2 C17 105.07(13) . . . . ?
S1 In1 S2 C17 -89.53(12) . . . . ?
In2 In1 S2 C17 80.67(12) . . . . ?
O1 In1 S2 C16 -61.80(14) . . . . ?
O2 In1 S2 C16 96.95(14) . . . . ?
O4 In1 S2 C16 149.89(19) . . . . ?
O3 In1 S2 C16 -151.33(14) . . . . ?
S1 In1 S2 C16 14.08(12) . . . . ?
In2 In1 S2 C16 -175.72(12) . . . . ?
O6 In2 S3 C38 -165.20(14) . . . . ?
O5 In2 S3 C38 -7.08(14) . . . . ?
O3 In2 S3 C38 41.9(2) . . . . ?
O4 In2 S3 C38 104.76(14) . . . . ?
S4 In2 S3 C38 -88.74(12) . . . . ?
In1 In2 S3 C38 79.96(12) . . . . ?
O6 In2 S3 C51 -61.99(14) . . . . ?
O5 In2 S3 C51 96.13(15) . . . . ?
O3 In2 S3 C51 145.1(2) . . . . ?
O4 In2 S3 C51 -152.04(14) . . . . ?
S4 In2 S3 C51 14.47(13) . . . . ?
In1 In2 S3 C51 -176.83(13) . . . . ?
O6 In2 S4 C53 -3.23(14) . . . . ?
O5 In2 S4 C53 -170.44(14) . . . . ?
O3 In2 S4 C53 106.78(14) . . . . ?
O4 In2 S4 C53 -3.1(3) . . . . ?
S3 In2 S4 C53 -92.71(12) . . . . ?
In1 In2 S4 C53 105.08(12) . . . . ?
O6 In2 S4 C52 99.51(15) . . . . ?
O5 In2 S4 C52 -67.69(15) . . . . ?
O3 In2 S4 C52 -150.48(15) . . . . ?
O4 In2 S4 C52 99.6(3) . . . . ?
S3 In2 S4 C52 10.04(13) . . . . ?
In1 In2 S4 C52 -152.18(13) . . . . ?
O2 In1 O1 C1 15.4(4) . . . . ?
O4 In1 O1 C1 -111.4(3) . . . . ?
O3 In1 O1 C1 174.5(3) . . . . ?
S1 In1 O1 C1 -0.2(3) . . . . ?
S2 In1 O1 C1 82.7(3) . . . . ?
In2 In1 O1 C1 -151.6(3) . . . . ?
O1 In1 O2 C18 79.5(4) . . . . ?
O4 In1 O2 C18 -150.6(3) . . . . ?
O3 In1 O2 C18 -77.9(3) . . . . ?
S1 In1 O2 C18 94.9(3) . . . . ?
S2 In1 O2 C18 8.6(3) . . . . ?
In2 In1 O2 C18 -113.0(3) . . . . ?
O6 In2 O3 C31 65.0(3) . . . . ?
O5 In2 O3 C31 -97.1(3) . . . . ?
O4 In2 O3 C31 148.8(3) . . . . ?
S3 In2 O3 C31 -144.6(2) . . . . ?
S4 In2 O3 C31 -18.1(3) . . . . ?
In1 In2 O3 C31 160.4(3) . . . . ?
O6 In2 O3 In1 -95.37(11) . . . . ?
O5 In2 O3 In1 102.45(11) . . . . ?
O4 In2 O3 In1 -11.63(9) . . . . ?
S3 In2 O3 In1 55.0(2) . . . . ?
S4 In2 O3 In1 -178.55(6) . . . . ?
O1 In1 O3 C31 -42.0(3) . . . . ?
O2 In1 O3 C31 129.6(2) . . . . ?
O4 In1 O3 C31 -149.7(3) . . . . ?
S1 In1 O3 C31 -21.8(4) . . . . ?
S2 In1 O3 C31 53.5(2) . . . . ?
In2 In1 O3 C31 -161.5(3) . . . . ?
O1 In1 O3 In2 119.44(11) . . . . ?
O2 In1 O3 In2 -68.97(12) . . . . ?
O4 In1 O3 In2 11.72(9) . . . . ?
S1 In1 O3 In2 139.6(2) . . . . ?
S2 In1 O3 In2 -145.08(8) . . . . ?
O1 In1 O4 C34 73.8(3) . . . . ?
O2 In1 O4 C34 -88.4(3) . . . . ?
O3 In1 O4 C34 158.4(3) . . . . ?
S1 In1 O4 C34 -8.6(3) . . . . ?
S2 In1 O4 C34 -139.3(2) . . . . ?
In2 In1 O4 C34 170.0(3) . . . . ?
O1 In1 O4 In2 -96.20(11) . . . . ?
O2 In1 O4 In2 101.63(11) . . . . ?
O3 In1 O4 In2 -11.57(9) . . . . ?
S1 In1 O4 In2 -178.65(6) . . . . ?
S2 In1 O4 In2 50.7(2) . . . . ?
O6 In2 O4 C34 -45.3(2) . . . . ?
O5 In2 O4 C34 121.1(2) . . . . ?
O3 In2 O4 C34 -159.2(3) . . . . ?
S3 In2 O4 C34 43.2(2) . . . . ?
S4 In2 O4 C34 -45.4(5) . . . . ?
In1 In2 O4 C34 -170.9(3) . . . . ?
O6 In2 O4 In1 125.60(11) . . . . ?
O5 In2 O4 In1 -68.04(12) . . . . ?
O3 In2 O4 In1 11.70(9) . . . . ?
S3 In2 O4 In1 -145.92(8) . . . . ?
S4 In2 O4 In1 125.5(3) . . . . ?
O6 In2 O5 C37 65.6(4) . . . . ?
O3 In2 O5 C37 -154.4(3) . . . . ?
O4 In2 O5 C37 -81.9(3) . . . . ?
S3 In2 O5 C37 7.4(3) . . . . ?
S4 In2 O5 C37 94.9(3) . . . . ?
In1 In2 O5 C37 -116.9(3) . . . . ?
O5 In2 O6 C54 32.7(4) . . . . ?
O3 In2 O6 C54 -103.2(3) . . . . ?
O4 In2 O6 C54 -177.2(3) . . . . ?
S3 In2 O6 C54 88.6(3) . . . . ?
S4 In2 O6 C54 2.8(3) . . . . ?
In1 In2 O6 C54 -144.7(2) . . . . ?
In1 O1 C1 C2 -3.1(5) . . . . ?
In1 O1 C1 C6 176.4(2) . . . . ?
O1 C1 C2 C3 -178.4(3) . . . . ?
C6 C1 C2 C3 2.1(5) . . . . ?
O1 C1 C2 S1 5.9(5) . . . . ?
C6 C1 C2 S1 -173.7(3) . . . . ?
C15 S1 C2 C3 79.7(3) . . . . ?
In1 S1 C2 C3 179.3(3) . . . . ?
C15 S1 C2 C1 -104.4(3) . . . . ?
In1 S1 C2 C1 -4.8(3) . . . . ?
C1 C2 C3 C4 0.7(6) . . . . ?
S1 C2 C3 C4 176.4(3) . . . . ?
C2 C3 C4 C5 -1.8(6) . . . . ?
C2 C3 C4 C7 178.9(4) . . . . ?
C3 C4 C5 C6 0.0(6) . . . . ?
C7 C4 C5 C6 179.4(4) . . . . ?
C4 C5 C6 C1 2.7(6) . . . . ?
C4 C5 C6 C11 -174.6(4) . . . . ?
O1 C1 C6 C5 176.8(3) . . . . ?
C2 C1 C6 C5 -3.6(5) . . . . ?
O1 C1 C6 C11 -5.8(5) . . . . ?
C2 C1 C6 C11 173.8(3) . . . . ?
C3 C4 C7 C8 4.3(6) . . . . ?
C5 C4 C7 C8 -175.0(4) . . . . ?
C3 C4 C7 C10 124.6(4) . . . . ?
C5 C4 C7 C10 -54.7(5) . . . . ?
C3 C4 C7 C9 -116.4(4) . . . . ?
C5 C4 C7 C9 64.3(5) . . . . ?
C5 C6 C11 C13 119.2(4) . . . . ?
C1 C6 C11 C13 -58.1(5) . . . . ?
C5 C6 C11 C14 -119.0(4) . . . . ?
C1 C6 C11 C14 63.7(4) . . . . ?
C5 C6 C11 C12 0.4(5) . . . . ?
C1 C6 C11 C12 -176.9(4) . . . . ?
C2 S1 C15 C16 55.5(3) . . . . ?
In1 S1 C15 C16 -42.9(3) . . . . ?
S1 C15 C16 S2 67.7(3) . . . . ?
C17 S2 C16 C15 51.1(3) . . . . ?
In1 S2 C16 C15 -46.2(3) . . . . ?
C16 S2 C17 C18 -91.9(3) . . . . ?
In1 S2 C17 C18 6.4(3) . . . . ?
C16 S2 C17 C22 90.3(3) . . . . ?
In1 S2 C17 C22 -171.4(3) . . . . ?
In1 O2 C18 C17 -7.3(5) . . . . ?
In1 O2 C18 C19 173.1(2) . . . . ?
C22 C17 C18 O2 176.2(3) . . . . ?
S2 C17 C18 O2 -1.5(5) . . . . ?
C22 C17 C18 C19 -4.1(5) . . . . ?
S2 C17 C18 C19 178.1(3) . . . . ?
O2 C18 C19 C20 -178.4(3) . . . . ?
C17 C18 C19 C20 2.0(5) . . . . ?
O2 C18 C19 C27 0.6(5) . . . . ?
C17 C18 C19 C27 -179.0(3) . . . . ?
C18 C19 C20 C21 1.1(6) . . . . ?
C27 C19 C20 C21 -177.8(3) . . . . ?
C19 C20 C21 C22 -2.1(6) . . . . ?
C19 C20 C21 C23 176.0(4) . . . . ?
C20 C21 C22 C17 -0.1(5) . . . . ?
C23 C21 C22 C17 -178.0(3) . . . . ?
C18 C17 C22 C21 3.2(6) . . . . ?
S2 C17 C22 C21 -179.0(3) . . . . ?
C22 C21 C23 C25 3.6(6) . . . . ?
C20 C21 C23 C25 -174.4(4) . . . . ?
C22 C21 C23 C24 -117.9(4) . . . . ?
C20 C21 C23 C24 64.2(5) . . . . ?
C22 C21 C23 C26 123.1(4) . . . . ?
C20 C21 C23 C26 -54.8(5) . . . . ?
C20 C19 C27 C28 -120.3(4) . . . . ?
C18 C19 C27 C28 60.8(4) . . . . ?
C20 C19 C27 C30 0.3(5) . . . . ?
C18 C19 C27 C30 -178.6(3) . . . . ?
C20 C19 C27 C29 118.5(4) . . . . ?
C18 C19 C27 C29 -60.4(4) . . . . ?
In2 O3 C31 C32 -45.5(4) . . . . ?
In1 O3 C31 C32 111.3(3) . . . . ?
In2 O3 C31 C33 78.1(4) . . . . ?
In1 O3 C31 C33 -125.1(3) . . . . ?
In1 O4 C34 C35 80.2(4) . . . . ?
In2 O4 C34 C35 -111.6(3) . . . . ?
In1 O4 C34 C36 -43.9(4) . . . . ?
In2 O4 C34 C36 124.3(3) . . . . ?
In2 O5 C37 C38 -4.4(5) . . . . ?
In2 O5 C37 C42 175.7(2) . . . . ?
O5 C37 C38 C39 174.1(3) . . . . ?
C42 C37 C38 C39 -6.0(5) . . . . ?
O5 C37 C38 S3 -4.6(5) . . . . ?
C42 C37 C38 S3 175.2(3) . . . . ?
C51 S3 C38 C37 -89.1(3) . . . . ?
In2 S3 C38 C37 8.2(3) . . . . ?
C51 S3 C38 C39 92.1(3) . . . . ?
In2 S3 C38 C39 -170.6(3) . . . . ?
C37 C38 C39 C40 2.5(5) . . . . ?
S3 C38 C39 C40 -178.7(3) . . . . ?
C38 C39 C40 C41 1.9(5) . . . . ?
C38 C39 C40 C43 -177.3(3) . . . . ?
C39 C40 C41 C42 -2.9(6) . . . . ?
C43 C40 C41 C42 176.4(4) . . . . ?
C40 C41 C42 C37 -0.6(6) . . . . ?
C40 C41 C42 C47 179.1(3) . . . . ?
O5 C37 C42 C41 -175.2(3) . . . . ?
C38 C37 C42 C41 4.9(5) . . . . ?
O5 C37 C42 C47 5.1(5) . . . . ?
C38 C37 C42 C47 -174.7(3) . . . . ?
C39 C40 C43 C46 0.0(5) . . . . ?
C41 C40 C43 C46 -179.3(4) . . . . ?
C39 C40 C43 C44 -120.2(4) . . . . ?
C41 C40 C43 C44 60.5(5) . . . . ?
C39 C40 C43 C45 119.6(4) . . . . ?
C41 C40 C43 C45 -59.7(5) . . . . ?
C41 C42 C47 C48 116.8(4) . . . . ?
C37 C42 C47 C48 -63.6(4) . . . . ?
C41 C42 C47 C50 -3.9(5) . . . . ?
C37 C42 C47 C50 175.8(4) . . . . ?
C41 C42 C47 C49 -121.8(4) . . . . ?
C37 C42 C47 C49 57.8(4) . . . . ?
C38 S3 C51 C52 49.8(3) . . . . ?
In2 S3 C51 C52 -47.0(3) . . . . ?
S3 C51 C52 S4 69.2(3) . . . . ?
C53 S4 C52 C51 54.4(3) . . . . ?
In2 S4 C52 C51 -42.7(3) . . . . ?
C52 S4 C53 C58 86.7(3) . . . . ?
In2 S4 C53 C58 -176.0(3) . . . . ?
C52 S4 C53 C54 -93.0(3) . . . . ?
In2 S4 C53 C54 4.3(3) . . . . ?
In2 O6 C54 C53 -0.8(5) . . . . ?
In2 O6 C54 C55 179.2(2) . . . . ?
C58 C53 C54 O6 177.0(3) . . . . ?
S4 C53 C54 O6 -3.3(5) . . . . ?
C58 C53 C54 C55 -3.0(5) . . . . ?
S4 C53 C54 C55 176.7(3) . . . . ?
O6 C54 C55 C56 -177.9(3) . . . . ?
C53 C54 C55 C56 2.0(5) . . . . ?
O6 C54 C55 C63 3.1(5) . . . . ?
C53 C54 C55 C63 -177.0(3) . . . . ?
C54 C55 C56 C57 0.5(5) . . . . ?
C63 C55 C56 C57 179.5(3) . . . . ?
C55 C56 C57 C58 -2.2(6) . . . . ?
C55 C56 C57 C59 178.7(4) . . . . ?
C56 C57 C58 C53 1.3(6) . . . . ?
C59 C57 C58 C53 -179.7(4) . . . . ?
C54 C53 C58 C57 1.3(6) . . . . ?
S4 C53 C58 C57 -178.4(3) . . . . ?
C58 C57 C59 C62 123.1(4) . . . . ?
C56 C57 C59 C62 -57.9(5) . . . . ?
C58 C57 C59 C60 4.6(6) . . . . ?
C56 C57 C59 C60 -176.4(4) . . . . ?
C58 C57 C59 C61 -116.2(5) . . . . ?
C56 C57 C59 C61 62.8(5) . . . . ?
C56 C55 C63 C66 119.2(4) . . . . ?
C54 C55 C63 C66 -61.9(4) . . . . ?
C56 C55 C63 C65 -1.4(5) . . . . ?
C54 C55 C63 C65 177.5(3) . . . . ?
C56 C55 C63 C64 -120.3(4) . . . . ?
C54 C55 C63 C64 58.7(4) . . . . ?
C72 C67 C68 C69 4.1(9) . . . . ?
C73 C67 C68 C69 -174.4(6) . . . . ?
C67 C68 C69 C70 -2.9(9) . . . . ?
C68 C69 C70 C71 -0.5(9) . . . . ?
C69 C70 C71 C72 2.6(10) . . . . ?
C70 C71 C72 C67 -1.2(10) . . . . ?
C68 C67 C72 C71 -2.1(9) . . . . ?
C73 C67 C72 C71 176.5(6) . . . . ?
C79 C74 C75 C76 2.5(9) . . . . ?
C80 C74 C75 C76 -175.4(8) . . . . ?
C74 C75 C76 C77 -0.3(9) . . . . ?
C75 C76 C77 C78 -1.5(10) . . . . ?
C76 C77 C78 C79 1.1(11) . . . . ?
C77 C78 C79 C74 1.2(11) . . . . ?
C75 C74 C79 C78 -2.9(10) . . . . ?
C80 C74 C79 C78 175.0(8) . . . . ?
C87 C81 C82 C83 -178.4(8) . . . . ?
C86 C81 C82 C83 -0.8(9) . . . . ?
C81 C82 C83 C84 -0.5(11) . . . . ?
C82 C83 C84 C85 2.2(15) . . . . ?
C83 C84 C85 C86 -2.4(15) . . . . ?
C84 C85 C86 C81 1.2(14) . . . . ?
C87 C81 C86 C85 177.7(10) . . . . ?
C82 C81 C86 C85 0.6(11) . . . . ?
C93 C88 C89 C90 -1.0(15) . . . . ?
C94 C88 C89 C90 179.5(9) . . . . ?
C88 C89 C90 C91 -7.2(16) . . . . ?
C89 C90 C91 C92 -3.2(18) . . . . ?
C90 C91 C92 C93 24(2) . . . . ?
C91 C92 C93 C88 -31(2) . . . . ?
C89 C88 C93 C92 19.3(18) . . . . ?
C94 C88 C93 C92 -161.2(11) . . . . ?
